data_4507775
loop_
_publ_author_name
'Jia, Min-Qiang'
'You, Shu-Li'

_publ_section_title
;
 N-Heterocyclic Carbene-Catalyzed Enantioselective Intramolecular
 N-Tethered Aldehyde--Ketone Benzoin Reactions
;
_journal_issue 4
_journal_name_full 'ACS Catalysis'
_journal_page_first 622
_journal_paper_doi 10.1021/cs4000014
_journal_volume 3
_journal_year 2013
_chemical_absolute_configuration ad
_chemical_formula_sum 'C22 H18 Br N O4 S'
_chemical_formula_weight 472.34
_chemical_name_systematic
; 
 ? 
;
_space_group_IT_number 19
_symmetry_cell_setting orthorhombic
_symmetry_space_group_name_Hall 'P 2ac 2ab'
_symmetry_space_group_name_H-M 'P 21 21 21'
_atom_sites_solution_hydrogens geom
_atom_sites_solution_primary direct
_atom_sites_solution_secondary difmap
_audit_creation_method SHELXL-97
_cell_angle_alpha 90.00
_cell_angle_beta 90.00
_cell_angle_gamma 90.00
_cell_formula_units_Z 4
_cell_length_a 8.6638(10)
_cell_length_b 10.6945(12)
_cell_length_c 21.769(2)
_cell_measurement_reflns_used 2495
_cell_measurement_temperature 293(2)
_cell_measurement_theta_max 43.592
_cell_measurement_theta_min 5.060
_cell_volume 2017.0(4)
_computing_cell_refinement 'Bruker SMART'
_computing_data_collection 'Bruker SMART'
_computing_data_reduction 'Bruker SHELXTL'
_computing_molecular_graphics 'Bruker SHELXTL'
_computing_publication_material 'Bruker SHELXTL'
_computing_structure_refinement 'SHELXL-97 (Sheldrick, 1997)'
_computing_structure_solution 'SHELXS-97 (Sheldrick, 1990)'
_diffrn_ambient_temperature 293(2)
_diffrn_measured_fraction_theta_full 1.000
_diffrn_measured_fraction_theta_max 1.000
_diffrn_measurement_device_type 'CCD area detector'
_diffrn_measurement_method 'phi and omega scans'
_diffrn_radiation_monochromator graphite
_diffrn_radiation_source 'fine-focus sealed tube'
_diffrn_radiation_type MoK\a
_diffrn_radiation_wavelength 0.71073
_diffrn_reflns_av_R_equivalents 0.0648
_diffrn_reflns_av_sigmaI/netI 0.0763
_diffrn_reflns_limit_h_max 10
_diffrn_reflns_limit_h_min -10
_diffrn_reflns_limit_k_max 13
_diffrn_reflns_limit_k_min -10
_diffrn_reflns_limit_l_max 20
_diffrn_reflns_limit_l_min -26
_diffrn_reflns_number 12030
_diffrn_reflns_theta_full 25.97
_diffrn_reflns_theta_max 25.97
_diffrn_reflns_theta_min 1.87
_exptl_absorpt_coefficient_mu 2.171
_exptl_absorpt_correction_T_max 1.00000
_exptl_absorpt_correction_T_min 0.16324
_exptl_absorpt_correction_type empirical
_exptl_absorpt_process_details sadabs
_exptl_crystal_colour colorless
_exptl_crystal_density_diffrn 1.555
_exptl_crystal_density_method 'not measured'
_exptl_crystal_description prismatic
_exptl_crystal_F_000 960
_exptl_crystal_size_max 0.254
_exptl_crystal_size_mid 0.211
_exptl_crystal_size_min 0.143
_refine_diff_density_max 0.699
_refine_diff_density_min -0.380
_refine_diff_density_rms 0.070
_refine_ls_abs_structure_details 'Flack H D (1983), Acta Cryst. A39, 876-881'
_refine_ls_abs_structure_Flack 0.006(10)
_refine_ls_extinction_coef 0.0027(6)
_refine_ls_extinction_expression Fc^*^=kFc[1+0.001xFc^2^\l^3^/sin(2\q)]^-1/4^
_refine_ls_extinction_method SHELXL
_refine_ls_goodness_of_fit_ref 0.978
_refine_ls_hydrogen_treatment constr
_refine_ls_matrix_type full
_refine_ls_number_parameters 265
_refine_ls_number_reflns 3948
_refine_ls_number_restraints 0
_refine_ls_restrained_S_all 0.978
_refine_ls_R_factor_all 0.0633
_refine_ls_R_factor_gt 0.0463
_refine_ls_shift/su_max 0.000
_refine_ls_shift/su_mean 0.000
_refine_ls_structure_factor_coef Fsqd
_refine_ls_weighting_details 'calc w=1/[\s^2^(Fo^2^)+(0.0502P)^2^+0.0000P] where P=(Fo^2^+2Fc^2^)/3'
_refine_ls_weighting_scheme calc
_refine_ls_wR_factor_gt 0.1026
_refine_ls_wR_factor_ref 0.1108
_reflns_number_gt 3102
_reflns_number_total 3948
_reflns_threshold_expression >2sigma(I)
_cod_data_source_file cs4000014_si_002.cif
_cod_data_source_block cd212725
_cod_depositor_comments
;
The following automatic conversions were performed:

'_symmetry_cell_setting' value 'Orthorhombic' changed to
'orthorhombic' according to
/home/saulius/struct/CIF-dictionaries/cif_core.dic dictionary named
'cif_core.dic' version 2.4.2 from 2011-04-26.

Automatic conversion script
Id: cif_fix_values 1891 2012-01-12 08:04:46Z andrius 
;
_cod_original_sg_symbol_H-M P2(1)2(1)2(1)
_cod_database_code 4507775

loop_
_symmetry_equiv_pos_as_xyz
'x, y, z'
'-x+1/2, -y, z+1/2'
'-x, y+1/2, -z+1/2'
'x+1/2, -y+1/2, -z'

loop_
_atom_site_label
_atom_site_type_symbol
_atom_site_fract_x
_atom_site_fract_y
_atom_site_fract_z
_atom_site_U_iso_or_equiv
_atom_site_adp_type
_atom_site_occupancy
_atom_site_symmetry_multiplicity
_atom_site_calc_flag
_atom_site_refinement_flags
Br1 Br 0.63488(7) -0.31554(5) 0.03616(2) 0.0721(2) Uani 1 1 d .
S1 S 0.81700(10) 0.31523(11) 0.12087(4) 0.0407(2) Uani 1 1 d .
N1 N 0.6667(3) 0.2422(3) 0.09043(13) 0.0349(7) Uani 1 1 d .
O1 O 0.2492(4) 0.0817(3) 0.05492(15) 0.0619(9) Uani 1 1 d .
O2 O 0.2699(3) 0.3358(3) 0.06260(12) 0.0440(7) Uani 1 1 d .
H2 H 0.1841 0.3083 0.0710 0.066 Uiso 1 1 calc R
O3 O 0.7729(3) 0.4424(3) 0.12574(13) 0.0526(8) Uani 1 1 d .
O4 O 0.9527(3) 0.2838(3) 0.08652(14) 0.0567(9) Uani 1 1 d .
C1 C 0.3739(5) 0.1263(4) 0.06826(15) 0.0380(9) Uani 1 1 d .
C2 C 0.3838(4) 0.2609(4) 0.09088(15) 0.0336(8) Uani 1 1 d .
C3 C 0.5351(4) 0.3168(4) 0.06810(16) 0.0346(8) Uani 1 1 d .
H3A H 0.5356 0.3183 0.0235 0.042 Uiso 1 1 calc R
H3B H 0.5446 0.4022 0.0827 0.042 Uiso 1 1 calc R
C4 C 0.6636(4) 0.1132(3) 0.07729(14) 0.0317(8) Uani 1 1 d .
C5 C 0.5209(4) 0.0578(4) 0.06459(16) 0.0350(9) Uani 1 1 d .
C6 C 0.5132(5) -0.0705(4) 0.05073(16) 0.0423(10) Uani 1 1 d .
H6 H 0.4188 -0.1073 0.0415 0.051 Uiso 1 1 calc R
C7 C 0.6441(5) -0.1407(4) 0.05088(16) 0.0460(10) Uani 1 1 d .
C8 C 0.7845(5) -0.0874(4) 0.06315(17) 0.0467(11) Uani 1 1 d .
H8 H 0.8730 -0.1366 0.0626 0.056 Uiso 1 1 calc R
C9 C 0.7962(5) 0.0388(4) 0.07642(17) 0.0452(10) Uani 1 1 d .
H9 H 0.8921 0.0740 0.0848 0.054 Uiso 1 1 calc R
C10 C 0.3722(4) 0.2658(4) 0.16095(16) 0.0353(8) Uani 1 1 d .
C11 C 0.3432(5) 0.3812(5) 0.18799(19) 0.0535(11) Uani 1 1 d .
H11 H 0.3330 0.4521 0.1637 0.064 Uiso 1 1 calc R
C12 C 0.3296(6) 0.3903(6) 0.2517(2) 0.0745(16) Uani 1 1 d .
H12 H 0.3119 0.4675 0.2700 0.089 Uiso 1 1 calc R
C13 C 0.3424(6) 0.2841(6) 0.2872(2) 0.0780(18) Uani 1 1 d .
H13 H 0.3306 0.2897 0.3295 0.094 Uiso 1 1 calc R
C14 C 0.3718(6) 0.1727(6) 0.2614(2) 0.0680(14) Uani 1 1 d .
H14 H 0.3829 0.1023 0.2860 0.082 Uiso 1 1 calc R
C15 C 0.3859(5) 0.1618(4) 0.19782(17) 0.0479(11) Uani 1 1 d .
H15 H 0.4046 0.0839 0.1803 0.058 Uiso 1 1 calc R
C16 C 0.8390(4) 0.2547(4) 0.19556(18) 0.0405(9) Uani 1 1 d .
C17 C 0.7431(5) 0.2985(5) 0.24067(18) 0.0563(12) Uani 1 1 d .
H17 H 0.6641 0.3540 0.2311 0.068 Uiso 1 1 calc R
C18 C 0.7649(6) 0.2592(5) 0.3008(2) 0.0647(14) Uani 1 1 d .
H18 H 0.6999 0.2893 0.3314 0.078 Uiso 1 1 calc R
C19 C 0.8799(5) 0.1774(4) 0.31609(19) 0.0527(10) Uani 1 1 d .
C20 C 0.9740(6) 0.1341(5) 0.2700(2) 0.0614(13) Uani 1 1 d .
H20 H 1.0529 0.0785 0.2796 0.074 Uiso 1 1 calc R
C21 C 0.9548(5) 0.1706(5) 0.2099(2) 0.0522(11) Uani 1 1 d .
H21 H 1.0189 0.1392 0.1793 0.063 Uiso 1 1 calc R
C22 C 0.9044(6) 0.1358(6) 0.3821(2) 0.0761(16) Uani 1 1 d .
H22A H 0.8233 0.1688 0.4074 0.114 Uiso 1 1 calc R
H22B H 1.0022 0.1663 0.3965 0.114 Uiso 1 1 calc R
H22C H 0.9033 0.0462 0.3841 0.114 Uiso 1 1 calc R

loop_
_atom_site_aniso_label
_atom_site_aniso_U_11
_atom_site_aniso_U_22
_atom_site_aniso_U_33
_atom_site_aniso_U_23
_atom_site_aniso_U_13
_atom_site_aniso_U_12
Br1 0.1047(4) 0.0377(3) 0.0737(3) -0.0077(2) -0.0105(3) 0.0132(3)
S1 0.0277(4) 0.0422(6) 0.0520(5) 0.0056(5) 0.0007(4) -0.0042(5)
N1 0.0272(16) 0.0377(18) 0.0396(16) 0.0027(13) -0.0011(12) 0.0027(14)
O1 0.0384(17) 0.059(2) 0.088(2) -0.0202(18) -0.0150(16) -0.0025(15)
O2 0.0286(14) 0.0514(19) 0.0519(15) 0.0100(13) -0.0023(11) 0.0084(13)
O3 0.0462(17) 0.0380(17) 0.0737(19) 0.0059(15) -0.0079(14) -0.0049(14)
O4 0.0315(15) 0.068(2) 0.0703(18) 0.0122(16) 0.0105(12) -0.0070(14)
C1 0.036(2) 0.044(2) 0.0341(18) -0.0029(17) -0.0028(16) 0.0023(19)
C2 0.0279(19) 0.041(2) 0.0317(17) 0.0023(16) -0.0013(14) 0.0086(17)
C3 0.0292(18) 0.039(2) 0.0356(17) 0.0081(19) 0.0003(13) 0.0024(19)
C4 0.033(2) 0.033(2) 0.0291(16) 0.0035(15) 0.0025(14) 0.0059(17)
C5 0.037(2) 0.042(2) 0.0263(17) -0.0052(16) -0.0016(14) 0.0031(18)
C6 0.044(2) 0.052(3) 0.0305(19) -0.0036(18) -0.0035(16) -0.0003(19)
C7 0.066(3) 0.039(2) 0.0339(19) -0.0008(16) -0.0013(19) 0.016(2)
C8 0.053(3) 0.043(3) 0.044(2) 0.0037(18) 0.0066(19) 0.016(2)
C9 0.037(2) 0.051(3) 0.048(2) 0.006(2) 0.0012(17) 0.0072(19)
C10 0.0211(18) 0.047(2) 0.0375(19) -0.0033(16) 0.0055(15) -0.0006(17)
C11 0.048(3) 0.055(3) 0.057(3) -0.015(2) 0.001(2) 0.013(2)
C12 0.074(4) 0.088(4) 0.062(3) -0.037(3) -0.005(3) 0.032(3)
C13 0.072(4) 0.124(6) 0.037(2) -0.012(3) 0.011(2) 0.013(4)
C14 0.075(3) 0.085(4) 0.043(2) 0.015(3) 0.017(2) -0.002(3)
C15 0.054(2) 0.051(3) 0.040(2) 0.0039(18) 0.0062(18) 0.004(2)
C16 0.032(2) 0.039(2) 0.050(2) 0.0001(18) -0.0079(17) -0.0023(18)
C17 0.047(2) 0.069(4) 0.053(2) -0.004(2) -0.0066(19) 0.023(2)
C18 0.061(3) 0.081(4) 0.052(3) -0.014(2) -0.009(2) 0.019(3)
C19 0.054(3) 0.049(3) 0.056(2) 0.004(2) -0.016(2) -0.005(3)
C20 0.050(3) 0.062(3) 0.072(3) 0.010(3) -0.023(2) 0.008(2)
C21 0.040(2) 0.055(3) 0.062(3) 0.002(2) 0.0013(18) 0.009(2)
C22 0.081(4) 0.087(4) 0.060(3) 0.001(3) -0.030(3) 0.000(3)

loop_
_atom_type_symbol
_atom_type_description
_atom_type_scat_dispersion_real
_atom_type_scat_dispersion_imag
_atom_type_scat_source
C C 0.0033 0.0016 'International Tables Vol C Tables 4.2.6.8 and 6.1.1.4'
H H 0.0000 0.0000 'International Tables Vol C Tables 4.2.6.8 and 6.1.1.4'
N N 0.0061 0.0033 'International Tables Vol C Tables 4.2.6.8 and 6.1.1.4'
O O 0.0106 0.0060 'International Tables Vol C Tables 4.2.6.8 and 6.1.1.4'
S S 0.1246 0.1234 'International Tables Vol C Tables 4.2.6.8 and 6.1.1.4'
Br Br -0.2901 2.4595 'International Tables Vol C Tables 4.2.6.8 and 6.1.1.4'

loop_
_geom_angle_atom_site_label_1
_geom_angle_atom_site_label_2
_geom_angle_atom_site_label_3
_geom_angle
O3 S1 O4 119.05(19)
O3 S1 N1 105.68(16)
O4 S1 N1 109.00(17)
O3 S1 C16 108.24(19)
O4 S1 C16 107.87(19)
N1 S1 C16 106.33(17)
C4 N1 C3 116.6(3)
C4 N1 S1 123.9(3)
C3 N1 S1 119.0(3)
C2 O2 H2 109.5
O1 C1 C5 124.1(4)
O1 C1 C2 119.8(4)
C5 C1 C2 116.1(3)
O2 C2 C3 103.7(3)
O2 C2 C1 110.8(3)
C3 C2 C1 108.3(3)
O2 C2 C10 111.7(3)
C3 C2 C10 111.6(3)
C1 C2 C10 110.5(3)
N1 C3 C2 110.2(3)
N1 C3 H3A 109.6
C2 C3 H3A 109.6
N1 C3 H3B 109.6
C2 C3 H3B 109.6
H3A C3 H3B 108.1
C9 C4 C5 118.9(4)
C9 C4 N1 123.0(4)
C5 C4 N1 118.1(3)
C4 C5 C6 119.8(3)
C4 C5 C1 123.0(4)
C6 C5 C1 117.2(3)
C7 C6 C5 119.9(4)
C7 C6 H6 120.0
C5 C6 H6 120.0
C6 C7 C8 120.7(4)
C6 C7 Br1 120.5(3)
C8 C7 Br1 118.7(3)
C7 C8 C9 120.8(4)
C7 C8 H8 119.6
C9 C8 H8 119.6
C8 C9 C4 119.9(4)
C8 C9 H9 120.1
C4 C9 H9 120.1
C15 C10 C11 119.1(4)
C15 C10 C2 123.2(4)
C11 C10 C2 117.7(4)
C10 C11 C12 119.9(5)
C10 C11 H11 120.0
C12 C11 H11 120.0
C13 C12 C11 119.5(5)
C13 C12 H12 120.3
C11 C12 H12 120.3
C14 C13 C12 120.8(4)
C14 C13 H13 119.6
C12 C13 H13 119.6
C13 C14 C15 120.5(5)
C13 C14 H14 119.8
C15 C14 H14 119.8
C10 C15 C14 120.2(5)
C10 C15 H15 119.9
C14 C15 H15 119.9
C17 C16 C21 120.0(4)
C17 C16 S1 118.1(3)
C21 C16 S1 121.7(3)
C16 C17 C18 119.4(4)
C16 C17 H17 120.3
C18 C17 H17 120.3
C19 C18 C17 121.5(4)
C19 C18 H18 119.3
C17 C18 H18 119.3
C18 C19 C20 118.1(4)
C18 C19 C22 121.3(5)
C20 C19 C22 120.6(4)
C19 C20 C21 121.8(4)
C19 C20 H20 119.1
C21 C20 H20 119.1
C20 C21 C16 119.2(4)
C20 C21 H21 120.4
C16 C21 H21 120.4
C19 C22 H22A 109.5
C19 C22 H22B 109.5
H22A C22 H22B 109.5
C19 C22 H22C 109.5
H22A C22 H22C 109.5
H22B C22 H22C 109.5

loop_
_geom_bond_atom_site_label_1
_geom_bond_atom_site_label_2
_geom_bond_distance
Br1 C7 1.898(4)
S1 O3 1.417(3)
S1 O4 1.433(3)
S1 N1 1.657(3)
S1 C16 1.760(4)
N1 C4 1.410(5)
N1 C3 1.473(4)
O1 C1 1.216(5)
O2 C2 1.412(4)
O2 H2 0.8200
C1 C5 1.471(5)
C1 C2 1.524(6)
C2 C3 1.524(5)
C2 C10 1.530(5)
C3 H3A 0.9700
C3 H3B 0.9700
C4 C9 1.398(5)
C4 C5 1.398(5)
C5 C6 1.407(6)
C6 C7 1.360(6)
C6 H6 0.9300
C7 C8 1.370(6)
C8 C9 1.384(6)
C8 H8 0.9300
C9 H9 0.9300
C10 C15 1.377(6)
C10 C11 1.390(6)
C11 C12 1.395(6)
C11 H11 0.9300
C12 C13 1.379(8)
C12 H12 0.9300
C13 C14 1.341(8)
C13 H13 0.9300
C14 C15 1.393(6)
C14 H14 0.9300
C15 H15 0.9300
C16 C17 1.369(6)
C16 C21 1.384(6)
C17 C18 1.388(6)
C17 H17 0.9300
C18 C19 1.367(6)
C18 H18 0.9300
C19 C20 1.374(7)
C19 C22 1.519(6)
C20 C21 1.374(6)
C20 H20 0.9300
C21 H21 0.9300
C22 H22A 0.9600
C22 H22B 0.9600
C22 H22C 0.9600

loop_
_geom_hbond_atom_site_label_D
_geom_hbond_atom_site_label_H
_geom_hbond_atom_site_label_A
_geom_hbond_distance_DH
_geom_hbond_distance_HA
_geom_hbond_distance_DA
_geom_hbond_angle_DHA
_geom_hbond_site_symmetry_A
O2 H2 O4 0.82 2.05 2.852(4) 165.7 1_455

loop_
_geom_torsion_atom_site_label_1
_geom_torsion_atom_site_label_2
_geom_torsion_atom_site_label_3
_geom_torsion_atom_site_label_4
_geom_torsion
O3 S1 N1 C4 179.3(3)
O4 S1 N1 C4 50.3(3)
C16 S1 N1 C4 -65.8(3)
O3 S1 N1 C3 7.6(3)
O4 S1 N1 C3 -121.4(3)
C16 S1 N1 C3 122.5(3)
O1 C1 C2 O2 -33.1(5)
C5 C1 C2 O2 147.4(3)
O1 C1 C2 C3 -146.2(4)
C5 C1 C2 C3 34.3(4)
O1 C1 C2 C10 91.3(4)
C5 C1 C2 C10 -88.2(4)
C4 N1 C3 C2 54.3(4)
S1 N1 C3 C2 -133.3(3)
O2 C2 C3 N1 -176.0(3)
C1 C2 C3 N1 -58.2(4)
C10 C2 C3 N1 63.7(4)
C3 N1 C4 C9 158.0(3)
S1 N1 C4 C9 -13.9(5)
C3 N1 C4 C5 -22.0(4)
S1 N1 C4 C5 166.1(2)
C9 C4 C5 C6 -0.5(5)
N1 C4 C5 C6 179.4(3)
C9 C4 C5 C1 175.9(3)
N1 C4 C5 C1 -4.1(5)
O1 C1 C5 C4 176.7(4)
C2 C1 C5 C4 -3.7(5)
O1 C1 C5 C6 -6.7(6)
C2 C1 C5 C6 172.8(3)
C4 C5 C6 C7 1.2(5)
C1 C5 C6 C7 -175.4(3)
C5 C6 C7 C8 -1.4(6)
C5 C6 C7 Br1 177.0(3)
C6 C7 C8 C9 0.8(6)
Br1 C7 C8 C9 -177.6(3)
C7 C8 C9 C4 -0.1(6)
C5 C4 C9 C8 0.0(5)
N1 C4 C9 C8 180.0(3)
O2 C2 C10 C15 137.2(4)
C3 C2 C10 C15 -107.3(4)
C1 C2 C10 C15 13.3(5)
O2 C2 C10 C11 -41.5(5)
C3 C2 C10 C11 74.1(4)
C1 C2 C10 C11 -165.4(4)
C15 C10 C11 C12 0.5(6)
C2 C10 C11 C12 179.1(4)
C10 C11 C12 C13 -1.1(8)
C11 C12 C13 C14 1.7(8)
C12 C13 C14 C15 -1.7(8)
C11 C10 C15 C14 -0.4(6)
C2 C10 C15 C14 -179.0(4)
C13 C14 C15 C10 1.1(7)
O3 S1 C16 C17 34.2(4)
O4 S1 C16 C17 164.2(4)
N1 S1 C16 C17 -79.0(4)
O3 S1 C16 C21 -142.2(4)
O4 S1 C16 C21 -12.1(4)
N1 S1 C16 C21 104.7(4)
C21 C16 C17 C18 1.0(7)
S1 C16 C17 C18 -175.4(4)
C16 C17 C18 C19 -0.2(8)
C17 C18 C19 C20 -0.2(8)
C17 C18 C19 C22 179.3(5)
C18 C19 C20 C21 -0.1(8)
C22 C19 C20 C21 -179.7(5)
C19 C20 C21 C16 0.9(8)
C17 C16 C21 C20 -1.4(7)
S1 C16 C21 C20 174.9(4)
